data_4517152
loop_
_publ_author_name
'de la Cruz-Mart\'inez, Felipe'
'Mart\'inez de Sarasa Buchaca, Marc'
'Mart\'inez, Javier'
'Fern\'andez-Baeza, Juan'
'S\'anchez-Barba, Luis F.'
'Rodr\'iguez-Di\'eguez, Antonio'
'Castro-Osma, Jos\'e A.'
'Lara-S\'anchez, Agust\'in'

_publ_section_title
;
 Synthesis of Bio-Derived Cyclic Carbonates from Renewable Resources
;
_journal_name_full 'ACS Sustainable Chemistry &amp; Engineering'
_journal_paper_doi 10.1021/acssuschemeng.9b06016
_journal_year 2019
_chemical_formula_sum 'C34 H49 Al N6 O'
_chemical_formula_weight 584.77
_space_group_crystal_system triclinic
_space_group_IT_number 2
_space_group_name_Hall '-P 1'
_space_group_name_H-M_alt 'P -1'
_atom_sites_solution_hydrogens mixed
_audit_creation_method SHELXL-2014
_cell_angle_alpha 98.197(3)
_cell_angle_beta 104.309(3)
_cell_angle_gamma 97.372(3)
_cell_formula_units_Z 2
_cell_length_a 9.512(3)
_cell_length_b 11.725(3)
_cell_length_c 17.418(5)
_cell_measurement_reflns_used 2822
_cell_measurement_temperature 100(2)
_cell_measurement_theta_max 20.73
_cell_measurement_theta_min 2.25
_cell_volume 1835.8(9)
_computing_cell_refinement 'Bruker Apex II'
_computing_data_collection 'Bruker ApexII'
_computing_data_reduction 'Bruker Apex II'
_computing_publication_material 'SHELXL-2014 (Sheldrick, 2014)'
_computing_structure_refinement 'SHELXL-2014 (Sheldrick, 2014)'
_computing_structure_solution 'SHELXL-2014 (Sheldrick, 2014)'
_diffrn_ambient_temperature 100(2)
_diffrn_measured_fraction_theta_full 0.575
_diffrn_measured_fraction_theta_max 0.981
_diffrn_measurement_device_type 'Bruker D8 Venture'
_diffrn_measurement_method 'Phi and Omega Scans'
_diffrn_radiation_type MoK\a
_diffrn_radiation_wavelength 0.71069
_diffrn_reflns_av_R_equivalents 0.1492
_diffrn_reflns_av_unetI/netI 0.1502
_diffrn_reflns_Laue_measured_fraction_full 0.575
_diffrn_reflns_Laue_measured_fraction_max 0.981
_diffrn_reflns_limit_h_max 9
_diffrn_reflns_limit_h_min -9
_diffrn_reflns_limit_k_max 11
_diffrn_reflns_limit_k_min -11
_diffrn_reflns_limit_l_max 17
_diffrn_reflns_limit_l_min -17
_diffrn_reflns_number 14641
_diffrn_reflns_point_group_measured_fraction_full 0.575
_diffrn_reflns_point_group_measured_fraction_max 0.981
_diffrn_reflns_theta_full 25.240
_diffrn_reflns_theta_max 20.890
_diffrn_reflns_theta_min 2.242
_diffrn_source 'fine-focus sealed tube'
_exptl_absorpt_coefficient_mu 0.087
_exptl_absorpt_correction_T_max 0.745
_exptl_absorpt_correction_T_min 0.571
_exptl_absorpt_correction_type empirical
_exptl_absorpt_process_details 'Bruker SADABS (Bruker, 1999)'
_exptl_crystal_colour Colourless
_exptl_crystal_density_diffrn 1.058
_exptl_crystal_description Prismatic
_exptl_crystal_F_000 632
_refine_diff_density_max 0.480
_refine_diff_density_min -0.469
_refine_diff_density_rms 0.098
_refine_ls_extinction_method none
_refine_ls_goodness_of_fit_ref 1.094
_refine_ls_hydrogen_treatment constr
_refine_ls_matrix_type full
_refine_ls_number_parameters 389
_refine_ls_number_reflns 3821
_refine_ls_number_restraints 36
_refine_ls_restrained_S_all 1.089
_refine_ls_R_factor_all 0.1662
_refine_ls_R_factor_gt 0.1146
_refine_ls_shift/su_max 0.000
_refine_ls_shift/su_mean 0.000
_refine_ls_structure_factor_coef Fsqd
_refine_ls_weighting_details 'w=1/[\s^2^(Fo^2^)+(0.0904P)^2^+15.1740P] where P=(Fo^2^+2Fc^2^)/3'
_refine_ls_weighting_scheme calc
_refine_ls_wR_factor_gt 0.2744
_refine_ls_wR_factor_ref 0.3031
_reflns_Friedel_coverage 0.000
_reflns_number_gt 2490
_reflns_number_total 3821
_reflns_threshold_expression 'I > 2\s(I)'
_cod_data_source_file sc9b06016_si_002.cif
_cod_data_source_block Compound1
_cod_depositor_comments
;
The following automatic conversions were performed:

data item '_exptl_absorpt_correction_type' value 'Empirical' was
changed to 'empirical' in accordance with the
/home/data/users/saulius/crontab/automatic-downloads/rss-feeds/ACS/lib/dictionaries/cif_core.dic
dictionary named 'cif_core.dic' version 2.4.2 last updated on
2011-04-26.

Automatic conversion script
Id: cif_fix_values 6909 2019-04-08 15:41:33Z antanas 
;
_cod_original_cell_volume 1835.7(10)
_cod_database_code 4517152
_shelx_space_group_comment
;
The symmetry employed for this shelxl refinement is uniquely defined
by the following loop, which should always be used as a source of
symmetry information in preference to the above space-group names.
They are only intended as comments.
;
_shelxl_version_number 2014-3

loop_
_space_group_symop_operation_xyz
'x, y, z'
'-x, -y, -z'

loop_
_atom_site_label
_atom_site_type_symbol
_atom_site_fract_x
_atom_site_fract_y
_atom_site_fract_z
_atom_site_U_iso_or_equiv
_atom_site_adp_type
_atom_site_occupancy
_atom_site_site_symmetry_order
_atom_site_calc_flag
_atom_site_refinement_flags_posn
_atom_site_refinement_flags_adp
Al1 Al 0.3603(4) 0.2431(3) 0.6963(2) 0.0349(9) Uani 1 1 d . .
C1 C 0.1549(10) 0.1813(10) 0.6490(7) 0.041(3) Uani 1 1 d . .
H1A H 0.1421 0.1328 0.5977 0.061 Uiso 1 1 d R U
H1B H 0.1011 0.2447 0.6419 0.061 Uiso 1 1 d R U
H1C H 0.1188 0.1357 0.6839 0.061 Uiso 1 1 d R U
C2 C 0.3970(12) 0.4049(9) 0.7207(6) 0.041(3) Uani 1 1 d . .
H2A H 0.3736 0.4302 0.7703 0.061 Uiso 1 1 d R U
H2B H 0.3372 0.4355 0.6782 0.061 Uiso 1 1 d R U
H2C H 0.4991 0.4329 0.7264 0.061 Uiso 1 1 d R U
C3 C 0.5928(9) 0.1437(7) 0.7820(5) 0.016(2) Uani 1 1 d . U
C4 C 0.5959(10) 0.0616(7) 0.7028(6) 0.020(2) Uani 1 1 d . .
H4 H 0.6941 0.0398 0.7122 0.024 Uiso 1 1 calc R U
C5 C 0.7502(10) 0.0311(8) 0.5683(6) 0.031(3) Uani 1 1 d . .
H5A H 0.8434 0.0652 0.6058 0.047 Uiso 1 1 d R U
H5B H 0.7616 0.0190 0.5146 0.047 Uiso 1 1 d R U
H5C H 0.7153 -0.0426 0.5809 0.047 Uiso 1 1 d R U
C6 C 0.6418(10) 0.1096(7) 0.5731(6) 0.023(2) Uani 1 1 d . .
C7 C 0.5892(10) 0.1814(8) 0.5213(6) 0.026(3) Uani 1 1 d . .
H7 H 0.6180 0.1935 0.4754 0.031 Uiso 1 1 calc R U
C8 C 0.4827(11) 0.2336(8) 0.5511(6) 0.031(3) Uani 1 1 d . .
C9 C 0.3904(13) 0.3173(9) 0.5174(7) 0.050(3) Uani 1 1 d . .
H9A H 0.2886 0.2813 0.5011 0.074 Uiso 1 1 d R U
H9B H 0.4191 0.3386 0.4716 0.074 Uiso 1 1 d R U
H9C H 0.4041 0.3860 0.5575 0.074 Uiso 1 1 d R U
C10 C 0.6656(12) -0.1816(8) 0.7280(7) 0.036(3) Uani 1 1 d . .
H10A H 0.7264 -0.1595 0.6943 0.055 Uiso 1 1 d R U
H10B H 0.6601 -0.2638 0.7289 0.055 Uiso 1 1 d R U
H10C H 0.7074 -0.1381 0.7818 0.055 Uiso 1 1 d R U
C11 C 0.5127(11) -0.1563(8) 0.6952(5) 0.026(3) Uani 1 1 d . .
C12 C 0.3739(12) -0.2232(9) 0.6743(6) 0.030(3) Uani 1 1 d . .
H12 H 0.3514 -0.3020 0.6766 0.037 Uiso 1 1 calc R U
C13 C 0.2764(12) -0.1517(9) 0.6498(6) 0.036(3) Uani 1 1 d . .
C14 C 0.1107(12) -0.1821(10) 0.6207(7) 0.052(3) Uani 1 1 d . .
H14A H 0.0688 -0.1142 0.6342 0.078 Uiso 1 1 d R U
H14B H 0.0761 -0.2437 0.6458 0.078 Uiso 1 1 d R U
H14C H 0.0817 -0.2073 0.5632 0.078 Uiso 1 1 d R U
C15 C 0.6237(10) 0.0716(7) 0.8504(5) 0.018(2) Uani 1 1 d . .
C16 C 0.5105(9) -0.0116(7) 0.8575(5) 0.017(2) Uani 1 1 d . .
H16 H 0.4174 -0.0218 0.8218 0.021 Uiso 1 1 calc R U
C17 C 0.5358(10) -0.0799(7) 0.9180(5) 0.017(2) Uani 1 1 d . U
H17 H 0.4606 -0.1368 0.9210 0.020 Uiso 1 1 calc R U
C18 C 0.6727(10) -0.0626(7) 0.9732(5) 0.017(2) Uani 1 1 d . .
C19 C 0.7857(10) 0.0233(7) 0.9681(6) 0.020(2) Uani 1 1 d . .
H19 H 0.8771 0.0375 1.0059 0.024 Uiso 1 1 calc R U
C20 C 0.7592(10) 0.0873(8) 0.9055(5) 0.020(2) Uani 1 1 d . U
H20 H 0.8354 0.1419 0.9009 0.024 Uiso 1 1 calc R U
C21 C 0.5886(10) -0.2234(7) 1.0398(6) 0.025(2) Uani 1 1 d . .
H21A H 0.4924 -0.2023 1.0205 0.031 Uiso 1 1 calc R U
H21B H 0.6011 -0.2332 1.0953 0.031 Uiso 1 1 calc R U
C22 C 0.5956(12) -0.3373(8) 0.9896(7) 0.041(3) Uani 1 1 d . .
H22A H 0.5791 -0.3286 0.9343 0.061 Uiso 1 1 d R U
H22B H 0.5223 -0.3985 0.9941 0.061 Uiso 1 1 d R U
H22C H 0.6916 -0.3571 1.0085 0.061 Uiso 1 1 d R U
C23 C 0.8487(10) -0.1174(8) 1.0893(6) 0.025(2) Uani 1 1 d . .
H23A H 0.9195 -0.0988 1.0593 0.030 Uiso 1 1 calc R U
H23B H 0.8618 -0.1923 1.1051 0.030 Uiso 1 1 calc R U
C24 C 0.8837(12) -0.0249(9) 1.1651(7) 0.041(3) Uani 1 1 d . .
H24A H 0.8718 0.0495 1.1498 0.062 Uiso 1 1 d R U
H24B H 0.9831 -0.0211 1.1964 0.062 Uiso 1 1 d R U
H24C H 0.8171 -0.0442 1.1965 0.062 Uiso 1 1 d R U
C25 C 0.7119(9) 0.2527(7) 0.8026(5) 0.015(2) Uani 1 1 d . U
C26 C 0.8421(10) 0.2629(8) 0.7802(6) 0.025(2) Uani 1 1 d . .
H26 H 0.8579 0.2008 0.7456 0.030 Uiso 1 1 calc R U
C27 C 0.9508(10) 0.3628(8) 0.8076(6) 0.025(2) Uani 1 1 d . .
H27 H 1.0341 0.3679 0.7886 0.030 Uiso 1 1 calc R U
C28 C 0.9347(10) 0.4568(8) 0.8645(6) 0.021(2) Uani 1 1 d . U
C29 C 0.8021(10) 0.4455(7) 0.8857(6) 0.024(2) Uani 1 1 d . .
H29 H 0.7845 0.5065 0.9205 0.029 Uiso 1 1 calc R U
C30 C 0.6974(10) 0.3472(8) 0.8566(6) 0.023(2) Uani 1 1 d . U
H30 H 0.6120 0.3433 0.8738 0.028 Uiso 1 1 calc R U
C31 C 1.1862(12) 0.5645(9) 0.8826(7) 0.043(3) Uani 1 1 d . .
H31A H 1.2084 0.4867 0.8700 0.052 Uiso 1 1 calc R U
H31B H 1.2582 0.6042 0.9322 0.052 Uiso 1 1 calc R U
C32 C 1.2039(16) 0.6293(11) 0.8162(8) 0.065(4) Uani 1 1 d . .
H32A H 1.1303 0.5923 0.7675 0.097 Uiso 1 1 d R U
H32B H 1.2999 0.6286 0.8080 0.097 Uiso 1 1 d R U
H32C H 1.1909 0.7087 0.8305 0.097 Uiso 1 1 d R U
C33 C 1.0099(12) 0.6599(8) 0.9385(7) 0.037(3) Uani 1 1 d . .
H33A H 1.1013 0.7139 0.9641 0.044 Uiso 1 1 calc R U
H33B H 0.9670 0.6391 0.9807 0.044 Uiso 1 1 calc R U
C34 C 0.9058(12) 0.7222(8) 0.8853(7) 0.042(3) Uani 1 1 d . .
H34A H 0.9513 0.7492 0.8463 0.063 Uiso 1 1 d R U
H34B H 0.8839 0.7876 0.9174 0.063 Uiso 1 1 d R U
H34C H 0.8163 0.6686 0.8581 0.063 Uiso 1 1 d R U
N1 N 0.4755(8) 0.1991(6) 0.6202(5) 0.022(2) Uani 1 1 d . .
N2 N 0.5763(8) 0.1232(6) 0.6336(5) 0.0201(19) Uani 1 1 d . .
N3 N 0.3433(9) -0.0430(6) 0.6535(5) 0.025(2) Uani 1 1 d . .
N4 N 0.4895(8) -0.0468(6) 0.6808(4) 0.023(2) Uani 1 1 d . .
N5 N 0.7020(8) -0.1294(6) 1.0363(5) 0.021(2) Uani 1 1 d . .
N6 N 1.0439(8) 0.5541(6) 0.8962(5) 0.028(2) Uani 1 1 d . .
O1 O 0.4494(6) 0.1719(5) 0.7714(4) 0.0224(16) Uani 1 1 d . .

loop_
_atom_site_aniso_label
_atom_site_aniso_U_11
_atom_site_aniso_U_22
_atom_site_aniso_U_33
_atom_site_aniso_U_23
_atom_site_aniso_U_13
_atom_site_aniso_U_12
Al1 0.040(2) 0.0376(19) 0.037(2) 0.0149(16) 0.0165(17) 0.0212(16)
C1 0.021(6) 0.063(8) 0.043(7) 0.026(6) 0.007(6) 0.012(6)
C2 0.048(7) 0.058(7) 0.029(7) 0.018(6) 0.013(6) 0.039(6)
C3 0.015(2) 0.016(2) 0.015(2) 0.0029(11) 0.0039(12) 0.0026(11)
C4 0.013(5) 0.020(5) 0.029(6) 0.008(5) 0.008(5) 0.003(4)
C5 0.015(6) 0.040(6) 0.043(7) 0.010(5) 0.012(5) 0.007(5)
C6 0.017(6) 0.015(5) 0.034(7) 0.005(5) 0.001(5) 0.008(4)
C7 0.014(6) 0.034(6) 0.034(7) 0.016(5) 0.010(5) 0.000(5)
C8 0.035(7) 0.031(6) 0.028(7) 0.022(5) -0.004(6) 0.009(5)
C9 0.060(8) 0.043(7) 0.056(9) 0.019(6) 0.019(7) 0.028(6)
C10 0.055(8) 0.017(6) 0.041(7) 0.009(5) 0.011(6) 0.019(5)
C11 0.045(8) 0.018(6) 0.012(6) 0.006(4) 0.004(5) 0.005(5)
C12 0.044(7) 0.020(6) 0.021(6) 0.001(5) 0.005(6) -0.006(6)
C13 0.050(8) 0.036(7) 0.024(7) 0.005(5) 0.015(6) 0.004(7)
C14 0.041(8) 0.049(7) 0.054(9) -0.005(6) 0.014(7) -0.017(6)
C15 0.022(6) 0.009(5) 0.024(6) 0.004(4) 0.008(5) -0.001(4)
C16 0.009(5) 0.016(5) 0.023(6) -0.006(4) 0.004(5) -0.001(4)
C17 0.017(2) 0.017(2) 0.017(2) 0.0032(11) 0.0047(12) 0.0019(11)
C18 0.024(6) 0.013(5) 0.018(6) 0.000(4) 0.007(5) 0.013(4)
C19 0.008(5) 0.020(5) 0.035(6) 0.012(5) 0.004(5) 0.009(4)
C20 0.020(2) 0.020(2) 0.020(2) 0.0040(11) 0.0054(12) 0.0032(11)
C21 0.022(6) 0.026(6) 0.036(7) 0.023(5) 0.010(5) 0.009(5)
C22 0.049(7) 0.011(6) 0.064(9) 0.007(5) 0.022(7) 0.001(5)
C23 0.026(6) 0.022(6) 0.031(7) 0.020(5) 0.011(5) 0.001(4)
C24 0.038(7) 0.046(7) 0.042(8) 0.015(6) 0.010(6) 0.010(6)
C25 0.016(2) 0.015(2) 0.016(2) 0.0032(11) 0.0037(11) 0.0027(11)
C26 0.029(6) 0.016(5) 0.034(6) 0.007(5) 0.013(5) 0.002(5)
C27 0.013(5) 0.033(6) 0.033(7) 0.014(5) 0.007(5) 0.004(5)
C28 0.021(2) 0.021(2) 0.021(2) 0.0042(11) 0.0057(12) 0.0031(11)
C29 0.036(6) 0.006(5) 0.036(7) 0.004(4) 0.019(5) 0.005(4)
C30 0.023(3) 0.023(3) 0.023(3) 0.0044(11) 0.0066(12) 0.0034(11)
C31 0.037(7) 0.026(6) 0.069(9) 0.019(6) 0.010(7) 0.011(5)
C32 0.086(11) 0.060(9) 0.065(10) 0.032(7) 0.036(8) 0.019(7)
C33 0.036(7) 0.023(6) 0.043(7) 0.004(5) 0.008(6) -0.017(5)
C34 0.059(8) 0.009(5) 0.059(8) 0.014(5) 0.013(7) 0.007(5)
N1 0.025(5) 0.018(4) 0.024(5) 0.009(4) 0.003(4) 0.013(4)
N2 0.026(5) 0.017(4) 0.020(5) 0.012(4) 0.005(4) 0.006(4)
N3 0.019(5) 0.023(5) 0.027(5) 0.002(4) 0.002(4) -0.003(4)
N4 0.024(5) 0.022(5) 0.019(5) 0.006(4) 0.003(4) -0.004(4)
N5 0.010(5) 0.019(4) 0.034(5) 0.007(4) 0.006(4) 0.002(3)
N6 0.013(5) 0.017(5) 0.053(6) 0.006(4) 0.008(4) 0.002(4)
O1 0.018(4) 0.022(3) 0.026(4) 0.005(3) 0.002(3) 0.004(3)

loop_
_atom_type_symbol
_atom_type_description
_atom_type_scat_dispersion_real
_atom_type_scat_dispersion_imag
_atom_type_scat_source
C C 0.0033 0.0016 'International Tables Vol C Tables 4.2.6.8 and 6.1.1.4'
H H 0.0000 0.0000 'International Tables Vol C Tables 4.2.6.8 and 6.1.1.4'
N N 0.0061 0.0033 'International Tables Vol C Tables 4.2.6.8 and 6.1.1.4'
O O 0.0106 0.0060 'International Tables Vol C Tables 4.2.6.8 and 6.1.1.4'
Al Al 0.0645 0.0514 'International Tables Vol C Tables 4.2.6.8 and 6.1.1.4'

loop_
_geom_angle_atom_site_label_1
_geom_angle_atom_site_label_2
_geom_angle_atom_site_label_3
_geom_angle
O1 Al1 C2 115.7(4)
O1 Al1 C1 114.9(4)
C2 Al1 C1 112.4(5)
O1 Al1 N1 95.7(3)
C2 Al1 N1 106.1(4)
C1 Al1 N1 110.4(4)
O1 C3 C25 112.3(6)
O1 C3 C15 109.2(7)
C25 C3 C15 109.2(7)
O1 C3 C4 108.2(7)
C25 C3 C4 111.2(7)
C15 C3 C4 106.5(6)
N4 C4 N2 109.0(7)
N4 C4 C3 114.6(7)
N2 C4 C3 111.7(7)
N2 C6 C7 107.0(7)
N2 C6 C5 124.0(9)
C7 C6 C5 129.0(9)
C6 C7 C8 106.7(8)
N1 C8 C7 109.6(8)
N1 C8 C9 121.3(9)
C7 C8 C9 129.1(9)
N4 C11 C12 105.0(8)
N4 C11 C10 121.5(9)
C12 C11 C10 133.5(9)
C13 C12 C11 106.8(9)
N3 C13 C12 112.2(9)
N3 C13 C14 119.8(10)
C12 C13 C14 128.0(10)
C20 C15 C16 118.4(8)
C20 C15 C3 122.1(8)
C16 C15 C3 119.4(8)
C15 C16 C17 120.8(9)
C18 C17 C16 120.0(8)
C17 C18 C19 119.6(8)
C17 C18 N5 121.6(8)
C19 C18 N5 118.8(8)
C20 C19 C18 119.2(9)
C15 C20 C19 121.9(8)
N5 C21 C22 111.7(7)
N5 C23 C24 115.1(8)
C26 C25 C30 115.7(8)
C26 C25 C3 126.5(8)
C30 C25 C3 117.4(7)
C25 C26 C27 122.6(9)
C26 C27 C28 120.4(8)
N6 C28 C29 122.1(8)
N6 C28 C27 121.8(8)
C29 C28 C27 116.0(8)
C30 C29 C28 121.8(8)
C29 C30 C25 123.4(8)
N6 C31 C32 114.9(9)
N6 C33 C34 114.7(9)
C8 N1 N2 105.7(7)
C8 N1 Al1 131.4(6)
N2 N1 Al1 122.9(6)
C6 N2 N1 110.9(7)
C6 N2 C4 126.7(7)
N1 N2 C4 122.2(7)
C13 N3 N4 104.4(8)
N3 N4 C11 111.6(7)
N3 N4 C4 119.5(7)
C11 N4 C4 128.1(8)
C18 N5 C23 121.0(7)
C18 N5 C21 119.5(8)
C23 N5 C21 118.8(7)
C28 N6 C31 124.1(8)
C28 N6 C33 119.8(7)
C31 N6 C33 115.7(8)
C3 O1 Al1 125.9(5)

loop_
_geom_bond_atom_site_label_1
_geom_bond_atom_site_label_2
_geom_bond_distance
Al1 O1 1.753(7)
Al1 C2 1.852(11)
Al1 C1 1.921(10)
Al1 N1 1.972(8)
C3 O1 1.419(10)
C3 C25 1.531(12)
C3 C15 1.549(13)
C3 C4 1.576(12)
C4 N4 1.458(11)
C4 N2 1.477(11)
C5 C6 1.477(13)
C6 N2 1.350(11)
C6 C7 1.370(13)
C7 C8 1.414(13)
C8 N1 1.337(12)
C8 C9 1.486(14)
C10 C11 1.510(14)
C11 N4 1.378(12)
C11 C12 1.380(13)
C12 C13 1.361(14)
C13 N3 1.335(12)
C13 C14 1.509(15)
C15 C20 1.376(13)
C15 C16 1.399(12)
C16 C17 1.405(13)
C17 C18 1.385(12)
C18 C19 1.404(12)
C18 N5 1.432(12)
C19 C20 1.401(13)
C21 N5 1.459(11)
C21 C22 1.507(13)
C23 N5 1.448(12)
C23 C24 1.521(14)
C25 C26 1.383(12)
C25 C30 1.392(12)
C26 C27 1.399(13)
C27 C28 1.424(13)
C28 N6 1.385(11)
C28 C29 1.395(12)
C29 C30 1.366(12)
C31 N6 1.425(12)
C31 C32 1.503(15)
C33 N6 1.464(12)
C33 C34 1.515(15)
N1 N2 1.390(10)
N3 N4 1.363(10)
